data_7227476
loop_
_publ_author_name
'Mazel, Antoine'
'Baudron, St\'ephane A.'
'Hosseini, Mir Wais'

_publ_section_title
;
 AzaBODIPY based coordination polymers
;
_journal_issue 6
_journal_name_full CrystEngComm
_journal_page_first 897
_journal_paper_doi 10.1039/C6CE02582J
_journal_volume 19
_journal_year 2017
_chemical_formula_sum 'C73 H49 B2 Cl3 F4 N10 O4'
_chemical_formula_weight 1334.19
_space_group_crystal_system monoclinic
_space_group_IT_number 14
_space_group_name_Hall '-P 2ybc'
_space_group_name_H-M_alt 'P 1 21/c 1'
_symmetry_space_group_name_Hall '-P 2ybc'
_symmetry_space_group_name_H-M 'P 1 21/c 1'
_atom_sites_solution_hydrogens geom
_audit_creation_method SHELXL-2014/7
_audit_update_record
;
2016-12-14 deposited with the CCDC.
2017-01-16 downloaded from the CCDC.
;
_cell_angle_alpha 90
_cell_angle_beta 109.557(2)
_cell_angle_gamma 90
_cell_formula_units_Z 2
_cell_length_a 16.8878(11)
_cell_length_b 13.8408(13)
_cell_length_c 14.4153(13)
_cell_measurement_reflns_used 3429
_cell_measurement_temperature 173(2)
_cell_measurement_theta_max 24.34
_cell_measurement_theta_min 2.84
_cell_volume 3175.1(5)
_computing_cell_refinement 'Bruker SAINT'
_computing_data_collection 'Bruker APEX2'
_computing_data_reduction 'Bruker SAINT'
_computing_molecular_graphics 'Bruker SHELXTL'
_computing_publication_material 'Bruker SHELXTL'
_computing_structure_refinement 'SHELXL-97 (Sheldrick, 2008)'
_computing_structure_solution 'SHELXS-97 (Sheldrick, 2008)'
_diffrn_ambient_temperature 173(2)
_diffrn_measured_fraction_theta_full 0.991
_diffrn_measured_fraction_theta_max 0.964
_diffrn_measurement_device_type 'Bruker APEX-II CCD'
_diffrn_measurement_method '\f and \w scans'
_diffrn_radiation_type MoK\a
_diffrn_radiation_wavelength 0.71073
_diffrn_reflns_av_R_equivalents 0.0767
_diffrn_reflns_av_unetI/netI 0.0733
_diffrn_reflns_Laue_measured_fraction_full 0.991
_diffrn_reflns_Laue_measured_fraction_max 0.964
_diffrn_reflns_limit_h_max 16
_diffrn_reflns_limit_h_min -22
_diffrn_reflns_limit_k_max 19
_diffrn_reflns_limit_k_min -19
_diffrn_reflns_limit_l_max 20
_diffrn_reflns_limit_l_min -20
_diffrn_reflns_number 35368
_diffrn_reflns_point_group_measured_fraction_full 0.991
_diffrn_reflns_point_group_measured_fraction_max 0.964
_diffrn_reflns_theta_full 25.242
_diffrn_reflns_theta_max 30.164
_diffrn_reflns_theta_min 1.950
_exptl_absorpt_coefficient_mu 0.217
_exptl_absorpt_correction_T_max 0.9935
_exptl_absorpt_correction_T_min 0.9850
_exptl_absorpt_correction_type multi-scan
_exptl_absorpt_process_details sadabs
_exptl_crystal_colour purple-blue
_exptl_crystal_density_diffrn 1.396
_exptl_crystal_density_meas ?
_exptl_crystal_description prism
_exptl_crystal_F_000 1372
_exptl_crystal_size_max 0.070
_exptl_crystal_size_mid 0.070
_exptl_crystal_size_min 0.030
_refine_diff_density_max 0.531
_refine_diff_density_min -0.417
_refine_diff_density_rms 0.061
_refine_ls_extinction_method none
_refine_ls_goodness_of_fit_ref 1.039
_refine_ls_hydrogen_treatment constr
_refine_ls_matrix_type full
_refine_ls_number_parameters 444
_refine_ls_number_reflns 9068
_refine_ls_number_restraints 3
_refine_ls_restrained_S_all 1.039
_refine_ls_R_factor_all 0.1405
_refine_ls_R_factor_gt 0.0761
_refine_ls_shift/su_max 0.000
_refine_ls_shift/su_mean 0.000
_refine_ls_structure_factor_coef Fsqd
_refine_ls_weighting_details 'w=1/[\s^2^(Fo^2^)+(0.0848P)^2^+1.7847P] where P=(Fo^2^+2Fc^2^)/3'
_refine_ls_weighting_scheme calc
_refine_ls_wR_factor_gt 0.1762
_refine_ls_wR_factor_ref 0.2059
_reflns_Friedel_coverage 0.000
_reflns_number_gt 5156
_reflns_number_total 9068
_reflns_threshold_expression 'I > 2\s(I)'
_cod_data_source_file c6ce02582j2.cif
_cod_data_source_block compound4
_cod_depositor_comments
;
The following automatic conversions were performed:

'_exptl_crystal_density_meas' value 'not measured' was changed to '?'
- the value is perceived as not measured.

Automatic conversion script
Id: cif_fix_values 4268 2015-11-12 08:31:59Z antanas 

 Adding full bibliography for 7227476--7227480.cif.
;
_cod_database_code 7227476
_shelx_shelxl_version_number 2014/7
_shelx_space_group_comment
;
The symmetry employed for this shelxl refinement is uniquely defined
by the following loop, which should always be used as a source of
symmetry information in preference to the above space-group names.
They are only intended as comments.
;
_shelx_estimated_absorpt_t_min 0.985
_shelx_estimated_absorpt_t_max 0.994

loop_
_space_group_symop_operation_xyz
'x, y, z'
'-x, y+1/2, -z+1/2'
'-x, -y, -z'
'x, -y-1/2, z-1/2'

loop_
_atom_site_label
_atom_site_type_symbol
_atom_site_fract_x
_atom_site_fract_y
_atom_site_fract_z
_atom_site_U_iso_or_equiv
_atom_site_adp_type
_atom_site_occupancy
_atom_site_site_symmetry_order
_atom_site_calc_flag
_atom_site_refinement_flags_posn
_atom_site_refinement_flags_adp
_atom_site_refinement_flags_occupancy
Cl2 Cl 0.4721(7) 0.0034(12) 0.5604(8) 0.638(8) Uani 1 1 d D . .
Cl1 Cl 0.3990(9) 0.0230(11) 0.3973(9) 0.461(10) Uani 0.5 1 d D . P
C37 C 0.4521(9) -0.0797(6) 0.4620(12) 0.39(3) Uani 0.5 1 d D . P
H37 H 0.4413 -0.1494 0.4556 0.467 Uiso 0.5 1 calc R U P
C1 C 0.16137(15) 0.17415(17) 0.00601(17) 0.0241(5) Uani 1 1 d . . .
C2 C 0.11373(15) 0.18440(17) -0.09482(18) 0.0259(5) Uani 1 1 d . . .
H2 H 0.1354 0.1999 -0.1443 0.031 Uiso 1 1 calc R U .
C3 C 0.03043(15) 0.16792(17) -0.10830(17) 0.0231(5) Uani 1 1 d . . .
C4 C 0.02752(15) 0.14592(16) -0.01237(17) 0.0222(5) Uani 1 1 d . . .
C5 C -0.03402(15) 0.09707(16) 0.09862(17) 0.0217(5) Uani 1 1 d . . .
C6 C -0.10257(15) 0.07568(16) 0.13242(17) 0.0224(5) Uani 1 1 d . . .
C7 C -0.06751(15) 0.06586(17) 0.23287(17) 0.0246(5) Uani 1 1 d . . .
H7 H -0.0968 0.0517 0.2755 0.029 Uiso 1 1 calc R U .
C8 C 0.01982(15) 0.08073(16) 0.26091(17) 0.0220(5) Uani 1 1 d . . .
C9 C -0.04022(16) 0.17350(17) -0.20108(17) 0.0257(5) Uani 1 1 d . . .
C10 C -0.02360(17) 0.17209(18) -0.28972(18) 0.0295(6) Uani 1 1 d . . .
H10 H 0.0317 0.1672 -0.2885 0.035 Uiso 1 1 calc R U .
C11 C -0.08757(19) 0.1778(2) -0.37872(19) 0.0366(6) Uani 1 1 d . . .
H11 H -0.0754 0.1775 -0.4370 0.044 Uiso 1 1 calc R U .
C12 C -0.17032(19) 0.18392(19) -0.3815(2) 0.0377(7) Uani 1 1 d . . .
C13 C -0.18791(18) 0.1854(2) -0.2947(2) 0.0427(7) Uani 1 1 d . . .
H13 H -0.2434 0.1894 -0.2966 0.051 Uiso 1 1 calc R U .
C14 C -0.12393(17) 0.1811(2) -0.2052(2) 0.0359(6) Uani 1 1 d . . .
H14 H -0.1365 0.1832 -0.1472 0.043 Uiso 1 1 calc R U .
C15 C -0.2365(2) 0.1873(2) -0.4758(2) 0.0523(9) Uani 1 1 d . . .
C16 C 0.25235(15) 0.18546(18) 0.04568(18) 0.0269(5) Uani 1 1 d . . .
C17 C 0.29957(17) 0.1975(2) 0.1445(2) 0.0375(6) Uani 1 1 d . . .
H17 H 0.2721 0.2007 0.1905 0.045 Uiso 1 1 calc R U .
C18 C 0.38616(17) 0.2049(2) 0.1763(2) 0.0402(7) Uani 1 1 d . . .
H18 H 0.4161 0.2122 0.2430 0.048 Uiso 1 1 calc R U .
C19 C 0.42785(17) 0.2015(2) 0.1098(2) 0.0397(7) Uani 1 1 d . . .
C20 C 0.38280(18) 0.1902(3) 0.0109(2) 0.0473(8) Uani 1 1 d . . .
H20 H 0.4110 0.1877 -0.0346 0.057 Uiso 1 1 calc R U .
C21 C 0.29710(18) 0.1828(2) -0.0207(2) 0.0392(7) Uani 1 1 d . . .
H21 H 0.2678 0.1759 -0.0876 0.047 Uiso 1 1 calc R U .
C22 C 0.5626(2) 0.2132(3) 0.2343(3) 0.0667(11) Uani 1 1 d . . .
H22A H 0.5481 0.2706 0.2625 0.100 Uiso 1 1 calc R U .
H22B H 0.6210 0.2155 0.2405 0.100 Uiso 1 1 calc R U .
H22C H 0.5524 0.1575 0.2684 0.100 Uiso 1 1 calc R U .
C23 C -0.19154(15) 0.07015(17) 0.07214(18) 0.0238(5) Uani 1 1 d . . .
C24 C -0.21754(16) 0.05618(18) -0.02910(18) 0.0268(5) Uani 1 1 d . . .
H24 H -0.1775 0.0488 -0.0598 0.032 Uiso 1 1 calc R U .
C25 C -0.30113(17) 0.05301(19) -0.0845(2) 0.0325(6) Uani 1 1 d . . .
H25 H -0.3175 0.0435 -0.1522 0.039 Uiso 1 1 calc R U .
C26 C -0.36122(17) 0.0641(2) -0.0393(2) 0.0355(6) Uani 1 1 d . . .
C27 C -0.33693(18) 0.0770(2) 0.0621(2) 0.0397(7) Uani 1 1 d . . .
H27 H -0.3772 0.0836 0.0926 0.048 Uiso 1 1 calc R U .
C28 C -0.25301(16) 0.0800(2) 0.11682(19) 0.0319(6) Uani 1 1 d . . .
H28 H -0.2367 0.0887 0.1846 0.038 Uiso 1 1 calc R U .
C29 C -0.4492(2) 0.0603(3) -0.0976(2) 0.0527(9) Uani 1 1 d . . .
C30 C 0.07643(15) 0.07831(17) 0.36232(17) 0.0230(5) Uani 1 1 d . . .
C31 C 0.04129(16) 0.09166(19) 0.43721(18) 0.0277(5) Uani 1 1 d . . .
H31 H -0.0160 0.1034 0.4200 0.033 Uiso 1 1 calc R U .
C32 C 0.08927(17) 0.0878(2) 0.53444(18) 0.0336(6) Uani 1 1 d . . .
H32 H 0.0644 0.0976 0.5823 0.040 Uiso 1 1 calc R U .
C33 C 0.17443(17) 0.06951(19) 0.56221(18) 0.0309(6) Uani 1 1 d . . .
C34 C 0.21146(17) 0.05707(19) 0.49057(19) 0.0315(6) Uani 1 1 d . . .
H34 H 0.2689 0.0458 0.5085 0.038 Uiso 1 1 calc R U .
C35 C 0.16238(16) 0.06150(18) 0.39195(19) 0.0293(6) Uani 1 1 d . . .
H35 H 0.1877 0.0530 0.3443 0.035 Uiso 1 1 calc R U .
C36 C 0.30376(19) 0.0469(3) 0.6936(2) 0.0490(8) Uani 1 1 d . . .
H36A H 0.3144 -0.0150 0.6700 0.073 Uiso 1 1 calc R U .
H36B H 0.3253 0.0475 0.7642 0.073 Uiso 1 1 calc R U .
H36C H 0.3311 0.0963 0.6686 0.073 Uiso 1 1 calc R U .
B1 B 0.12563(18) 0.1286(2) 0.1674(2) 0.0263(6) Uani 1 1 d . . .
N1 N 0.10782(12) 0.15130(14) 0.05590(14) 0.0231(4) Uani 1 1 d . . .
N2 N 0.04032(12) 0.09848(14) 0.17841(14) 0.0219(4) Uani 1 1 d . . .
N3 N -0.03985(12) 0.11992(14) 0.00808(14) 0.0228(4) Uani 1 1 d . . .
N4 N -0.2880(2) 0.1894(2) -0.5506(3) 0.0814(12) Uani 1 1 d . . .
N5 N -0.51791(19) 0.0573(3) -0.1454(3) 0.0823(12) Uani 1 1 d . . .
O1 O 0.51300(12) 0.20739(19) 0.13343(17) 0.0561(6) Uani 1 1 d . . .
O2 O 0.21575(12) 0.06454(16) 0.66081(14) 0.0435(5) Uani 1 1 d . . .
F1 F 0.15535(9) 0.21020(11) 0.22477(11) 0.0339(4) Uani 1 1 d . . .
F2 F 0.18396(9) 0.05458(11) 0.19563(11) 0.0334(4) Uani 1 1 d . . .

loop_
_atom_site_aniso_label
_atom_site_aniso_U_11
_atom_site_aniso_U_22
_atom_site_aniso_U_33
_atom_site_aniso_U_23
_atom_site_aniso_U_13
_atom_site_aniso_U_12
Cl2 0.442(11) 1.00(2) 0.561(17) 0.116(17) 0.281(10) 0.093(14)
Cl1 0.436(18) 0.65(3) 0.382(16) 0.172(17) 0.250(14) 0.224(19)
C37 0.79(11) 0.18(2) 0.34(5) -0.13(3) 0.38(6) -0.12(4)
C1 0.0261(13) 0.0211(11) 0.0289(12) 0.0010(9) 0.0143(10) 0.0011(9)
C2 0.0270(14) 0.0272(12) 0.0276(12) 0.0027(9) 0.0147(10) 0.0015(10)
C3 0.0265(13) 0.0220(11) 0.0232(11) 0.0017(9) 0.0117(10) 0.0022(9)
C4 0.0215(13) 0.0211(11) 0.0249(11) -0.0006(9) 0.0089(9) 0.0011(9)
C5 0.0222(13) 0.0212(11) 0.0236(11) -0.0009(9) 0.0101(9) 0.0005(9)
C6 0.0237(13) 0.0203(11) 0.0257(12) 0.0001(9) 0.0117(10) -0.0008(9)
C7 0.0244(14) 0.0259(12) 0.0261(12) 0.0023(9) 0.0120(10) -0.0007(9)
C8 0.0257(13) 0.0192(11) 0.0225(11) 0.0006(8) 0.0100(9) 0.0006(9)
C9 0.0266(14) 0.0225(12) 0.0264(12) 0.0023(9) 0.0067(10) -0.0006(10)
C10 0.0349(15) 0.0273(13) 0.0263(12) -0.0001(10) 0.0100(11) -0.0007(10)
C11 0.0509(19) 0.0303(14) 0.0259(13) 0.0001(10) 0.0093(12) -0.0008(12)
C12 0.0428(18) 0.0248(13) 0.0357(15) 0.0054(11) 0.0000(12) -0.0020(11)
C13 0.0279(16) 0.0453(18) 0.0485(18) 0.0132(14) 0.0045(13) 0.0019(12)
C14 0.0311(16) 0.0446(16) 0.0325(14) 0.0114(12) 0.0115(12) 0.0010(12)
C15 0.055(2) 0.0379(17) 0.0459(19) 0.0024(14) -0.0066(16) 0.0014(15)
C16 0.0229(14) 0.0273(13) 0.0323(13) 0.0031(10) 0.0117(10) 0.0023(10)
C17 0.0300(16) 0.0525(18) 0.0342(14) -0.0048(12) 0.0165(12) -0.0020(13)
C18 0.0264(16) 0.0562(19) 0.0360(15) -0.0078(13) 0.0077(12) -0.0036(13)
C19 0.0248(16) 0.0485(18) 0.0466(17) 0.0022(13) 0.0129(13) 0.0012(12)
C20 0.0298(17) 0.074(2) 0.0452(17) 0.0058(16) 0.0222(14) 0.0025(15)
C21 0.0286(16) 0.0586(19) 0.0328(14) 0.0071(13) 0.0136(12) 0.0032(13)
C22 0.0260(18) 0.104(3) 0.063(2) -0.013(2) 0.0055(16) -0.0030(18)
C23 0.0215(13) 0.0221(11) 0.0287(12) 0.0014(9) 0.0096(10) -0.0009(9)
C24 0.0232(14) 0.0292(13) 0.0289(12) -0.0024(10) 0.0102(10) -0.0017(10)
C25 0.0298(15) 0.0359(15) 0.0297(13) 0.0014(11) 0.0072(11) -0.0034(11)
C26 0.0208(15) 0.0441(16) 0.0380(15) 0.0062(12) 0.0053(11) -0.0010(11)
C27 0.0269(16) 0.0577(19) 0.0389(15) 0.0035(13) 0.0166(12) -0.0021(13)
C28 0.0268(15) 0.0434(16) 0.0268(13) -0.0004(11) 0.0107(11) -0.0046(11)
C29 0.0319(19) 0.079(3) 0.0461(18) 0.0082(17) 0.0119(15) -0.0039(16)
C30 0.0234(13) 0.0215(11) 0.0251(11) 0.0015(9) 0.0095(10) -0.0016(9)
C31 0.0228(13) 0.0351(14) 0.0257(12) 0.0013(10) 0.0088(10) -0.0020(10)
C32 0.0317(16) 0.0464(16) 0.0250(12) -0.0001(11) 0.0127(11) -0.0018(12)
C33 0.0339(16) 0.0319(14) 0.0249(12) 0.0040(10) 0.0071(11) -0.0034(11)
C34 0.0224(14) 0.0380(15) 0.0321(13) 0.0063(11) 0.0063(11) 0.0027(11)
C35 0.0280(14) 0.0318(14) 0.0309(13) 0.0031(10) 0.0134(11) 0.0028(10)
C36 0.0345(18) 0.067(2) 0.0362(16) 0.0130(15) -0.0010(13) -0.0045(15)
B1 0.0248(15) 0.0328(15) 0.0236(13) -0.0012(11) 0.0110(11) -0.0005(11)
N1 0.0222(11) 0.0266(10) 0.0222(9) 0.0013(8) 0.0096(8) 0.0023(8)
N2 0.0221(11) 0.0229(10) 0.0213(9) 0.0004(7) 0.0079(8) 0.0019(8)
N3 0.0219(11) 0.0248(10) 0.0232(10) -0.0006(8) 0.0093(8) 0.0014(8)
N4 0.089(3) 0.057(2) 0.061(2) -0.0002(16) -0.0245(19) 0.0075(18)
N5 0.0246(17) 0.147(4) 0.066(2) 0.014(2) 0.0042(15) -0.0060(18)
O1 0.0222(12) 0.0889(19) 0.0583(15) -0.0010(13) 0.0149(10) -0.0013(11)
O2 0.0339(12) 0.0650(15) 0.0261(10) 0.0056(9) 0.0026(8) -0.0022(10)
F1 0.0332(9) 0.0398(9) 0.0331(8) -0.0105(6) 0.0168(7) -0.0082(7)
F2 0.0312(9) 0.0424(9) 0.0297(8) 0.0016(6) 0.0143(6) 0.0110(7)

loop_
_atom_type_symbol
_atom_type_description
_atom_type_scat_dispersion_real
_atom_type_scat_dispersion_imag
_atom_type_scat_source
C C 0.0033 0.0016 'International Tables Vol C Tables 4.2.6.8 and 6.1.1.4'
H H 0.0000 0.0000 'International Tables Vol C Tables 4.2.6.8 and 6.1.1.4'
B B 0.0013 0.0007 'International Tables Vol C Tables 4.2.6.8 and 6.1.1.4'
N N 0.0061 0.0033 'International Tables Vol C Tables 4.2.6.8 and 6.1.1.4'
O O 0.0106 0.0060 'International Tables Vol C Tables 4.2.6.8 and 6.1.1.4'
F F 0.0171 0.0103 'International Tables Vol C Tables 4.2.6.8 and 6.1.1.4'
Cl Cl 0.1484 0.1585 'International Tables Vol C Tables 4.2.6.8 and 6.1.1.4'

loop_
_geom_angle_atom_site_label_1
_geom_angle_atom_site_label_2
_geom_angle_atom_site_label_3
_geom_angle
_geom_angle_site_symmetry_1
_geom_angle_site_symmetry_3
C37 Cl2 C37 101.3(7) . 3_656
C37 Cl2 Cl1 91.1(7) . 3_656
C37 Cl2 Cl1 53.9(3) 3_656 3_656
C37 Cl2 Cl2 50.7(3) . 3_656
C37 Cl2 Cl2 50.7(3) 3_656 3_656
Cl1 Cl2 Cl2 63.3(5) 3_656 3_656
C37 Cl2 Cl1 50.0(3) . .
C37 Cl2 Cl1 85.2(7) 3_656 .
Cl1 Cl2 Cl1 118.3(5) 3_656 .
Cl2 Cl2 Cl1 55.0(5) 3_656 .
C37 Cl1 Cl2 53.9(3) . 3_656
C37 Cl1 Cl2 50.0(3) . .
Cl2 Cl1 Cl2 61.7(5) 3_656 .
Cl2 C37 Cl2 78.7(7) . 3_656
Cl2 C37 Cl1 80.0(6) . .
Cl2 C37 Cl1 72.3(6) 3_656 .
Cl2 C37 H37 134.0 . .
Cl2 C37 H37 134.0 3_656 .
Cl1 C37 H37 134.0 . .
N1 C1 C2 108.4(2) . .
N1 C1 C16 127.9(2) . .
C2 C1 C16 123.7(2) . .
C3 C2 C1 109.4(2) . .
C3 C2 H2 125.3 . .
C1 C2 H2 125.3 . .
C2 C3 C4 105.3(2) . .
C2 C3 C9 127.0(2) . .
C4 C3 C9 127.7(2) . .
N3 C4 N1 124.7(2) . .
N3 C4 C3 125.8(2) . .
N1 C4 C3 109.4(2) . .
N3 C5 N2 124.4(2) . .
N3 C5 C6 126.0(2) . .
N2 C5 C6 109.33(19) . .
C7 C6 C5 105.5(2) . .
C7 C6 C23 127.9(2) . .
C5 C6 C23 126.6(2) . .
C6 C7 C8 109.2(2) . .
C6 C7 H7 125.4 . .
C8 C7 H7 125.4 . .
N2 C8 C7 108.8(2) . .
N2 C8 C30 127.3(2) . .
C7 C8 C30 123.9(2) . .
C10 C9 C14 118.1(2) . .
C10 C9 C3 118.8(2) . .
C14 C9 C3 123.0(2) . .
C11 C10 C9 121.1(3) . .
C11 C10 H10 119.4 . .
C9 C10 H10 119.4 . .
C10 C11 C12 120.0(3) . .
C10 C11 H11 120.0 . .
C12 C11 H11 120.0 . .
C13 C12 C11 119.7(3) . .
C13 C12 C15 121.4(3) . .
C11 C12 C15 118.9(3) . .
C12 C13 C14 120.6(3) . .
C12 C13 H13 119.7 . .
C14 C13 H13 119.7 . .
C13 C14 C9 120.5(3) . .
C13 C14 H14 119.8 . .
C9 C14 H14 119.8 . .
N4 C15 C12 179.2(5) . .
C17 C16 C21 116.5(2) . .
C17 C16 C1 125.7(2) . .
C21 C16 C1 117.8(2) . .
C18 C17 C16 122.0(2) . .
C18 C17 H17 119.0 . .
C16 C17 H17 119.0 . .
C19 C18 C17 120.0(3) . .
C19 C18 H18 120.0 . .
C17 C18 H18 120.0 . .
O1 C19 C18 124.7(3) . .
O1 C19 C20 115.8(3) . .
C18 C19 C20 119.5(3) . .
C21 C20 C19 120.5(3) . .
C21 C20 H20 119.7 . .
C19 C20 H20 119.7 . .
C20 C21 C16 121.5(3) . .
C20 C21 H21 119.3 . .
C16 C21 H21 119.3 . .
O1 C22 H22A 109.5 . .
O1 C22 H22B 109.5 . .
H22A C22 H22B 109.5 . .
O1 C22 H22C 109.5 . .
H22A C22 H22C 109.5 . .
H22B C22 H22C 109.5 . .
C24 C23 C28 118.3(2) . .
C24 C23 C6 122.1(2) . .
C28 C23 C6 119.6(2) . .
C25 C24 C23 121.2(2) . .
C25 C24 H24 119.4 . .
C23 C24 H24 119.4 . .
C24 C25 C26 119.7(2) . .
C24 C25 H25 120.1 . .
C26 C25 H25 120.1 . .
C25 C26 C27 120.3(2) . .
C25 C26 C29 119.7(3) . .
C27 C26 C29 120.0(3) . .
C28 C27 C26 119.5(2) . .
C28 C27 H27 120.3 . .
C26 C27 H27 120.3 . .
C27 C28 C23 121.0(2) . .
C27 C28 H28 119.5 . .
C23 C28 H28 119.5 . .
N5 C29 C26 178.4(4) . .
C35 C30 C31 116.9(2) . .
C35 C30 C8 125.5(2) . .
C31 C30 C8 117.6(2) . .
C32 C31 C30 121.7(2) . .
C32 C31 H31 119.2 . .
C30 C31 H31 119.2 . .
C31 C32 C33 120.5(2) . .
C31 C32 H32 119.8 . .
C33 C32 H32 119.8 . .
O2 C33 C32 115.6(2) . .
O2 C33 C34 124.8(2) . .
C32 C33 C34 119.5(2) . .
C33 C34 C35 119.6(2) . .
C33 C34 H34 120.2 . .
C35 C34 H34 120.2 . .
C34 C35 C30 121.8(2) . .
C34 C35 H35 119.1 . .
C30 C35 H35 119.1 . .
O2 C36 H36A 109.5 . .
O2 C36 H36B 109.5 . .
H36A C36 H36B 109.5 . .
O2 C36 H36C 109.5 . .
H36A C36 H36C 109.5 . .
H36B C36 H36C 109.5 . .
F2 B1 F1 110.3(2) . .
F2 B1 N2 111.3(2) . .
F1 B1 N2 108.6(2) . .
F2 B1 N1 108.9(2) . .
F1 B1 N1 110.8(2) . .
N2 B1 N1 107.0(2) . .
C1 N1 C4 107.53(19) . .
C1 N1 B1 130.8(2) . .
C4 N1 B1 121.65(19) . .
C8 N2 C5 107.20(19) . .
C8 N2 B1 130.4(2) . .
C5 N2 B1 121.96(19) . .
C5 N3 C4 120.3(2) . .
C19 O1 C22 118.1(3) . .
C33 O2 C36 118.0(2) . .

loop_
_geom_bond_atom_site_label_1
_geom_bond_atom_site_label_2
_geom_bond_distance
_geom_bond_site_symmetry_2
Cl2 C37 1.7697(10) .
Cl2 C37 1.7699(10) 3_656
Cl2 Cl1 2.088(15) 3_656
Cl2 Cl2 2.243(16) 3_656
Cl2 Cl1 2.276(15) .
Cl1 C37 1.7701(10) .
Cl1 Cl2 2.088(15) 3_656
C37 Cl2 1.7699(10) 3_656
C37 H37 0.9800 .
C1 N1 1.368(3) .
C1 C2 1.413(3) .
C1 C16 1.457(3) .
C2 C3 1.373(3) .
C2 H2 0.9300 .
C3 C4 1.433(3) .
C3 C9 1.466(3) .
C4 N3 1.317(3) .
C4 N1 1.385(3) .
C5 N3 1.314(3) .
C5 N2 1.390(3) .
C5 C6 1.429(3) .
C6 C7 1.375(3) .
C6 C23 1.464(3) .
C7 C8 1.408(3) .
C7 H7 0.9300 .
C8 N2 1.367(3) .
C8 C30 1.455(3) .
C9 C10 1.397(3) .
C9 C14 1.399(4) .
C10 C11 1.375(4) .
C10 H10 0.9300 .
C11 C12 1.387(4) .
C11 H11 0.9300 .
C12 C13 1.379(4) .
C12 C15 1.443(4) .
C13 C14 1.379(4) .
C13 H13 0.9300 .
C14 H14 0.9300 .
C15 N4 1.136(4) .
C16 C17 1.390(4) .
C16 C21 1.405(4) .
C17 C18 1.382(4) .
C17 H17 0.9300 .
C18 C19 1.367(4) .
C18 H18 0.9300 .
C19 O1 1.365(3) .
C19 C20 1.382(4) .
C20 C21 1.368(4) .
C20 H20 0.9300 .
C21 H21 0.9300 .
C22 O1 1.417(4) .
C22 H22A 0.9600 .
C22 H22B 0.9600 .
C22 H22C 0.9600 .
C23 C24 1.390(3) .
C23 C28 1.399(3) .
C24 C25 1.370(4) .
C24 H24 0.9300 .
C25 C26 1.386(4) .
C25 H25 0.9300 .
C26 C27 1.392(4) .
C26 C29 1.442(4) .
C27 C28 1.373(4) .
C27 H27 0.9300 .
C28 H28 0.9300 .
C29 N5 1.135(4) .
C30 C35 1.389(4) .
C30 C31 1.407(3) .
C31 C32 1.365(3) .
C31 H31 0.9300 .
C32 C33 1.381(4) .
C32 H32 0.9300 .
C33 O2 1.359(3) .
C33 C34 1.385(4) .
C34 C35 1.387(4) .
C34 H34 0.9300 .
C35 H35 0.9300 .
C36 O2 1.422(4) .
C36 H36A 0.9600 .
C36 H36B 0.9600 .
C36 H36C 0.9600 .
B1 F2 1.384(3) .
B1 F1 1.390(3) .
B1 N2 1.558(3) .
B1 N1 1.565(3) .
